data_7133738
loop_
_publ_author_name
'Kumagai, Shohei'
'Ishida, Takumi'
'Kakiuchi, Shin'
'Yamagishi, Masakazu'
'Sato, Hiroyasu'
'Ishii, Hiroyuki'
'Nishihara, Yasushi'
'Okamoto, Toshihiro'

_publ_section_title
;
 Thiophene-fused fulminenes (FuDTs): promising platforms for high-mobility
 organic semiconductors with a zigzag shape.
;
_journal_issue 79
_journal_name_full 'Chemical communications (Cambridge, England)'
_journal_page_first 11152
_journal_page_last 11155
_journal_paper_doi 10.1039/d4cc02767a
_journal_volume 60
_journal_year 2024
_chemical_formula_moiety 'C30 H16 S2'
_chemical_formula_sum 'C30 H16 S2'
_chemical_formula_weight 440.55
_space_group_crystal_system monoclinic
_space_group_IT_number 14
_space_group_name_Hall '-P 2ybc'
_space_group_name_H-M_alt 'P 1 21/c 1'
_atom_sites_solution_hydrogens geom
_atom_sites_solution_primary dual
_audit_creation_date 2021-11-05
_audit_creation_method
;
Olex2 1.5
(compiled 2021.10.07 svn.r9718050b for OlexSys, GUI svn.r6410)
;
_audit_update_record
;
2023-08-17 deposited with the CCDC.	2024-09-02 downloaded from the CCDC.
;
_cell_angle_alpha 90
_cell_angle_beta 92.602(10)
_cell_angle_gamma 90
_cell_formula_units_Z 2
_cell_length_a 18.7888(18)
_cell_length_b 7.9386(8)
_cell_length_c 6.7725(6)
_cell_measurement_reflns_used 1721
_cell_measurement_temperature 298
_cell_measurement_theta_max 73.4510
_cell_measurement_theta_min 2.3140
_cell_volume 1009.12(17)
_computing_cell_refinement 'CrysAlisPro 1.171.42.33a (Rigaku OD, 2021)'
_computing_data_collection 'CrysAlisPro 1.171.42.33a (Rigaku OD, 2021)'
_computing_data_reduction 'CrysAlisPro 1.171.42.33a (Rigaku OD, 2021)'
_computing_molecular_graphics 'Olex2 1.5 (Dolomanov et al., 2009)'
_computing_publication_material 'Olex2 1.5 (Dolomanov et al., 2009)'
_computing_structure_refinement 'SHELXL 2018/3 (Sheldrick, 2015)'
_computing_structure_solution 'SHELXT 2018/2 (Sheldrick, 2018)'
_diffrn_ambient_environment N~2~
_diffrn_ambient_temperature 298
_diffrn_detector 'Hybrid Pixel Array Detector'
_diffrn_detector_area_resol_mean 10.0000
_diffrn_detector_type 'HyPix-Arc 150'
_diffrn_measured_fraction_theta_full 0.999
_diffrn_measured_fraction_theta_max 0.941
_diffrn_measurement_details
;
List of Runs (angles in degrees, time in seconds):

  # Type    Start    End  Width  t~exp~   \w     \q     \k     \f   Frames
#--------------------------------------------------------------------------
  1  \w    -73.00 -28.00   0.50    5.00    --  -68.75 125.00 120.00   90
  2  \w    -98.00 -33.00   0.50    5.00    --  -68.75  15.00 120.00  130
  3  \w    -63.00 -28.00   0.50    5.00    --  -68.75 125.00 150.00   70
  4  \w    -84.00 -59.00   0.50    5.00    --  -68.75  15.00-150.00   50
  5  \w     30.00  84.00   0.50    5.00    --   69.39-125.00  30.00  108
  6  \w     50.00  96.00   0.50    5.00    --   69.39 -15.00 120.00   92
  7  \w    -70.00 -35.00   0.50    5.00    --  -69.93 125.00 -90.00   70
  8  \w    -79.00 -53.00   0.50    5.00    --  -69.93   0.00-180.00   52
  9  \w   -111.00 -51.00   0.50    5.00    --  -69.93 -15.00  90.00  120
 10  \w    -69.00 -42.00   0.50    5.00    --  -80.25 125.00  90.00   54
 11  \w    -77.00 -45.00   0.50    5.00    --  -80.25  15.00-180.00   64
 12  \w   -106.00 -55.00   0.50    5.00    --  -80.25 125.00  60.00  102
 13  \w    -88.00 -48.00   0.50    5.00    --  -80.25  15.00  30.00   80
 14  \w   -112.00 -76.00   0.50    5.00    --  -80.25   0.00-180.00   72
 15  \w   -105.00 -47.00   0.50    5.00    --  -80.25 125.00-120.00  116
 16  \w    -79.00 -39.00   0.50    5.00    --  -80.25 125.00 150.00   80
 17  \w     30.00  56.00   0.50    5.00    --   69.39-125.00   0.00   52
 18  \w     71.00  96.00   0.50    5.00    --   69.39-125.00   0.00   50
 19  \w    -65.00 -40.00   0.50    5.00    --  -69.93 -15.00 -90.00   50
 20  \w   -101.00 -61.00   0.50    5.00    --  -80.25 -15.00-180.00   80
 21  \w     26.00  94.00   0.50    5.00    --   67.84-125.00 -60.00  136
 22  \w     39.00 111.00   0.50    5.00    --   67.84  15.00 -30.00  144
 23  \w     39.00 111.00   0.50    5.00    --   67.84  15.00  30.00  144
 24  \w   -112.00 -39.00   0.50    5.00    --  -68.75 -15.00 150.00  146
 25  \w   -113.00 -40.00   0.50    5.00    --  -69.93 -15.00   0.00  146
;
_diffrn_measurement_device 'four-circle diffractometer'
_diffrn_measurement_device_type 'ROD, Synergy Custom system, HyPix-Arc 150'
_diffrn_measurement_method '\w scans'
_diffrn_orient_matrix_type 'CrysAlisPro convention (1999,Acta A55,543-557)'
_diffrn_orient_matrix_UB_11 -0.0633014000
_diffrn_orient_matrix_UB_12 -0.1211148000
_diffrn_orient_matrix_UB_13 -0.0377084000
_diffrn_orient_matrix_UB_21 0.0055216000
_diffrn_orient_matrix_UB_22 0.0242974000
_diffrn_orient_matrix_UB_23 -0.2244188000
_diffrn_orient_matrix_UB_31 0.0519545000
_diffrn_orient_matrix_UB_32 -0.1497593000
_diffrn_orient_matrix_UB_33 -0.0058582000
_diffrn_radiation_monochromator mirror
_diffrn_radiation_probe x-ray
_diffrn_radiation_type 'Cu K\a'
_diffrn_radiation_wavelength 1.54184
_diffrn_reflns_av_R_equivalents 0.0813
_diffrn_reflns_av_unetI/netI 0.0533
_diffrn_reflns_Laue_measured_fraction_full 0.999
_diffrn_reflns_Laue_measured_fraction_max 0.941
_diffrn_reflns_limit_h_max 22
_diffrn_reflns_limit_h_min -21
_diffrn_reflns_limit_k_max 8
_diffrn_reflns_limit_k_min -9
_diffrn_reflns_limit_l_max 8
_diffrn_reflns_limit_l_min -8
_diffrn_reflns_number 9729
_diffrn_reflns_point_group_measured_fraction_full 0.999
_diffrn_reflns_point_group_measured_fraction_max 0.941
_diffrn_reflns_theta_full 67.684
_diffrn_reflns_theta_max 75.987
_diffrn_reflns_theta_min 2.354
_diffrn_source 'Rotating-anode X-ray tube'
_diffrn_source_type 'Rigaku (Cu) X-ray Source'
_exptl_absorpt_coefficient_mu 2.507
_exptl_absorpt_correction_T_max 1.00000
_exptl_absorpt_correction_T_min 0.59857
_exptl_absorpt_correction_type multi-scan
_exptl_absorpt_process_details
;
CrysAlisPro 1.171.42.33a (Rigaku Oxford Diffraction, 2021)
Empirical absorption correction using spherical harmonics,
implemented in SCALE3 ABSPACK scaling algorithm.
;
_exptl_crystal_colour colourless
_exptl_crystal_colour_primary colourless
_exptl_crystal_density_diffrn 1.450
_exptl_crystal_description plate
_exptl_crystal_F_000 456
_exptl_crystal_recrystallization_method Sublimation
_exptl_crystal_size_max 0.205
_exptl_crystal_size_mid 0.111
_exptl_crystal_size_min 0.003
_refine_diff_density_max 0.216
_refine_diff_density_min -0.175
_refine_diff_density_rms 0.057
_refine_ls_extinction_method none
_refine_ls_goodness_of_fit_ref 1.131
_refine_ls_hydrogen_treatment constr
_refine_ls_matrix_type full
_refine_ls_number_parameters 290
_refine_ls_number_reflns 1991
_refine_ls_number_restraints 112
_refine_ls_restrained_S_all 1.100
_refine_ls_R_factor_all 0.1442
_refine_ls_R_factor_gt 0.0786
_refine_ls_shift/su_max 0.000
_refine_ls_shift/su_mean 0.000
_refine_ls_structure_factor_coef Fsqd
_refine_ls_weighting_details 'w=1/[\s^2^(Fo^2^)+(0.0791P)^2^] where P=(Fo^2^+2Fc^2^)/3'
_refine_ls_weighting_scheme calc
_refine_ls_wR_factor_gt 0.1570
_refine_ls_wR_factor_ref 0.1860
_reflns_Friedel_coverage 0.000
_reflns_number_gt 1111
_reflns_number_total 1991
_reflns_threshold_expression 'I > 2\s(I)'
_cod_data_source_file d4cc02767a2.cif
_cod_data_source_block fu-dt-b
_cod_depositor_comments 'Adding full bibliography for 7133737--7133738.cif.'
_cod_database_code 7133738
_shelx_shelxl_version_number 2018/3
_chemical_oxdiff_formula 'C H S'
_shelx_space_group_comment
;
The symmetry employed for this shelxl refinement is uniquely defined
by the following loop, which should always be used as a source of
symmetry information in preference to the above space-group names.
They are only intended as comments.
;
_shelx_estimated_absorpt_t_max 0.993
_shelx_estimated_absorpt_t_min 0.628
_olex2_refinement_description
;
1. Fixed Uiso
 At 1.2 times of:
  All C(H) groups
2. Uiso/Uaniso restraints and constraints
S1A \\sim C1A \\sim C2A \\sim C3A \\sim C4A: within 2A with sigma of 0.04 and
sigma for terminal atoms of 0.08 within 2A
S1 \\sim C4 \\sim C3 \\sim C2 \\sim C1: within 2A with sigma of 0.04 and sigma
for terminal atoms of 0.08 within 2A
3. Rigid body (RIGU) restrains
 S1A, C1A, C2A, C3A, C4A
 with sigma for 1-2 distances of 0.004 and sigma for 1-3 distances of 0.004
 S1, C1, C2, C3, C4
 with sigma for 1-2 distances of 0.004 and sigma for 1-3 distances of 0.004
4. Others
 Sof(S1A)=Sof(C11A)=Sof(C12A)=Sof(C5A)=Sof(C15A)=Sof(C6A)=Sof(C4A)=Sof(C14A)=
 Sof(H14A)=Sof(C13A)=Sof(H13A)=Sof(C3A)=Sof(C10A)=Sof(H10A)=Sof(C2A)=Sof(H2A)=
 Sof(C1A)=Sof(H1A)=Sof(C7A)=Sof(H7A)=Sof(C9A)=Sof(H9A)=Sof(C8A)=Sof(H8A)=1-
 FVAR(1)
 Sof(S1)=Sof(C11)=Sof(C12)=Sof(C5)=Sof(C15)=Sof(C6)=Sof(C4)=Sof(C14)=Sof(H14)=
 Sof(C13)=Sof(H13)=Sof(C3)=Sof(C10)=Sof(H10)=Sof(C2)=Sof(H2)=Sof(C1)=Sof(H1)=
 Sof(C7)=Sof(H7)=Sof(C9)=Sof(H9)=Sof(C8)=Sof(H8)=FVAR(1)
5.a Aromatic/amide H refined with riding coordinates:
 C14(H14), C13(H13), C10(H10), C2(H2), C1(H1), C7(H7), C9(H9), C8(H8),
 C14A(H14A), C13A(H13A), C10A(H10A), C2A(H2A), C1A(H1A), C7A(H7A), C9A(H9A),
 C8A(H8A)
;
_olex2_submission_special_instructions 'No special instructions were received'
_oxdiff_exptl_absorpt_empirical_details
;
Empirical correction (ABSPACK) includes:
- Absorption correction using spherical harmonics
- Frame scaling
;
_oxdiff_exptl_absorpt_empirical_full_max 4.305
_oxdiff_exptl_absorpt_empirical_full_min 0.362

loop_
_space_group_symop_operation_xyz
'x, y, z'
'-x, y+1/2, -z+1/2'
'-x, -y, -z'
'x, -y-1/2, z-1/2'

loop_
_atom_site_label
_atom_site_type_symbol
_atom_site_fract_x
_atom_site_fract_y
_atom_site_fract_z
_atom_site_U_iso_or_equiv
_atom_site_adp_type
_atom_site_occupancy
_atom_site_site_symmetry_order
_atom_site_calc_flag
_atom_site_refinement_flags_posn
_atom_site_refinement_flags_adp
_atom_site_refinement_flags_occupancy
_atom_site_disorder_assembly
_atom_site_disorder_group
S1 S 0.11050(9) 0.5990(2) 0.5351(2) 0.0870(7) Uani 0.642(3) 1 d . U P A 1
C11 C 0.4005(4) 0.5362(12) 0.4975(11) 0.0527(19) Uani 0.642(3) 1 d . . P A 1
C12 C 0.3819(4) 0.4653(10) 0.6813(11) 0.0504(17) Uani 0.642(3) 1 d . . P A 1
C5 C 0.2569(4) 0.5327(9) 0.6140(10) 0.0520(16) Uani 0.642(3) 1 d . . P A 1
C15 C 0.5268(4) 0.4660(10) 0.5605(11) 0.0496(18) Uani 0.642(3) 1 d . . P A 1
C6 C 0.3104(4) 0.4670(9) 0.7420(10) 0.0512(16) Uani 0.642(3) 1 d . . P A 1
C4 C 0.1849(4) 0.5269(10) 0.6679(11) 0.0622(17) Uani 0.642(3) 1 d . U P A 1
C14 C 0.5073(3) 0.3991(9) 0.7460(8) 0.0546(15) Uani 0.642(3) 1 d . . P A 1
H14 H 0.542667 0.354533 0.831136 0.066 Uiso 0.642(3) 1 calc R U P A 1
C13 C 0.4398(3) 0.3982(8) 0.8016(8) 0.0567(15) Uani 0.642(3) 1 d . . P A 1
H13 H 0.430121 0.351944 0.923704 0.068 Uiso 0.642(3) 1 calc R U P A 1
C3 C 0.1662(4) 0.4535(9) 0.8492(9) 0.0645(18) Uani 0.642(3) 1 d . U P A 1
C10 C 0.3431(3) 0.6060(8) 0.3758(8) 0.0557(13) Uani 0.642(3) 1 d . . P A 1
H10 H 0.353532 0.653806 0.255145 0.067 Uiso 0.642(3) 1 calc R U P A 1
C2 C 0.0903(6) 0.4536(18) 0.8681(16) 0.084(3) Uani 0.642(3) 1 d . U P A 1
H2 H 0.066771 0.404650 0.971538 0.100 Uiso 0.642(3) 1 calc R U P A 1
C1 C 0.0580(8) 0.535(2) 0.713(2) 0.097(4) Uani 0.642(3) 1 d . U P A 1
H1 H 0.009161 0.555220 0.706291 0.116 Uiso 0.642(3) 1 calc R U P A 1
C7 C 0.2883(4) 0.3943(11) 0.9252(10) 0.0653(19) Uani 0.642(3) 1 d . . P A 1
H7 H 0.322900 0.347650 1.011294 0.078 Uiso 0.642(3) 1 calc R U P A 1
C9 C 0.2759(4) 0.6052(11) 0.4281(10) 0.0643(17) Uani 0.642(3) 1 d . . P A 1
H9 H 0.240658 0.651949 0.344165 0.077 Uiso 0.642(3) 1 calc R U P A 1
C8 C 0.2211(3) 0.3910(6) 0.9758(7) 0.0619(13) Uani 0.642(3) 1 d . . P A 1
H8 H 0.210143 0.346490 1.097726 0.074 Uiso 0.642(3) 1 calc R U P A 1
S1A S 0.16534(17) 0.3727(3) 1.0063(4) 0.0779(12) Uani 0.358(3) 1 d . U P A 2
C11A C 0.4157(6) 0.4696(17) 0.6486(18) 0.050(3) Uani 0.358(3) 1 d . . P A 2
C12A C 0.3649(7) 0.537(2) 0.515(2) 0.052(3) Uani 0.358(3) 1 d . . P A 2
C5A C 0.2722(7) 0.4633(18) 0.746(2) 0.055(3) Uani 0.358(3) 1 d . . P A 2
C15A C 0.5090(8) 0.5364(19) 0.4091(18) 0.058(4) Uani 0.358(3) 1 d . . P A 2
C6A C 0.2882(8) 0.5445(16) 0.564(2) 0.060(4) Uani 0.358(3) 1 d . . P A 2
C4A C 0.1985(7) 0.4669(15) 0.795(2) 0.061(3) Uani 0.358(3) 1 d . U P A 2
C14A C 0.4541(6) 0.6121(17) 0.2852(17) 0.063(3) Uani 0.358(3) 1 d . . P A 2
H14A H 0.465677 0.665285 0.168548 0.076 Uiso 0.358(3) 1 calc R U P A 2
C13A C 0.3838(5) 0.6064(13) 0.3387(12) 0.049(2) Uani 0.358(3) 1 d . . P A 2
H13A H 0.348506 0.650566 0.253070 0.059 Uiso 0.358(3) 1 calc R U P A 2
C3A C 0.1451(8) 0.5309(17) 0.675(2) 0.069(3) Uani 0.358(3) 1 d . U P A 2
C10A C 0.3968(6) 0.3969(15) 0.8280(16) 0.058(3) Uani 0.358(3) 1 d . . P A 2
H10A H 0.431733 0.347951 0.911043 0.070 Uiso 0.358(3) 1 calc R U P A 2
C2A C 0.0718(13) 0.490(4) 0.754(4) 0.080(5) Uani 0.358(3) 1 d . U P A 2
H2A H 0.027966 0.511578 0.690248 0.096 Uiso 0.358(3) 1 calc R U P A 2
C1A C 0.0821(12) 0.417(3) 0.933(3) 0.083(5) Uani 0.358(3) 1 d . U P A 2
H1A H 0.044146 0.392797 1.011418 0.099 Uiso 0.358(3) 1 calc R U P A 2
C7A C 0.2337(7) 0.610(2) 0.447(2) 0.074(4) Uani 0.358(3) 1 d . . P A 2
H7A H 0.243974 0.659980 0.327069 0.088 Uiso 0.358(3) 1 calc R U P A 2
C9A C 0.3252(6) 0.3976(17) 0.8836(17) 0.059(3) Uani 0.358(3) 1 d . . P A 2
H9A H 0.312814 0.356536 1.006008 0.071 Uiso 0.358(3) 1 calc R U P A 2
C8A C 0.1660(4) 0.6049(12) 0.5005(13) 0.064(2) Uani 0.358(3) 1 d . . P A 2
H8A H 0.131060 0.653097 0.416667 0.076 Uiso 0.358(3) 1 calc R U P A 2

loop_
_atom_site_aniso_label
_atom_site_aniso_U_11
_atom_site_aniso_U_22
_atom_site_aniso_U_33
_atom_site_aniso_U_23
_atom_site_aniso_U_13
_atom_site_aniso_U_12
S1 0.0676(12) 0.1238(14) 0.0693(9) 0.0096(9) 0.0007(7) 0.0091(10)
C11 0.072(5) 0.046(3) 0.040(3) -0.001(3) -0.003(4) -0.005(4)
C12 0.061(4) 0.043(3) 0.047(4) 0.002(3) 0.002(3) -0.005(4)
C5 0.076(5) 0.044(3) 0.036(3) 0.001(3) 0.004(3) -0.003(3)
C15 0.067(4) 0.041(3) 0.040(4) 0.000(3) -0.002(3) -0.006(4)
C6 0.066(4) 0.040(3) 0.048(3) 0.000(2) 0.001(4) -0.011(4)
C4 0.074(4) 0.058(4) 0.055(4) -0.004(3) 0.011(4) 0.007(4)
C14 0.069(4) 0.049(3) 0.045(3) 0.004(3) -0.005(3) 0.017(4)
C13 0.075(4) 0.054(3) 0.042(3) 0.008(2) 0.005(3) 0.007(4)
C3 0.076(4) 0.061(4) 0.058(4) -0.003(3) 0.017(3) -0.009(4)
C10 0.054(3) 0.064(3) 0.050(3) 0.009(3) 0.008(2) 0.005(3)
C2 0.082(5) 0.111(10) 0.059(6) -0.003(6) 0.015(4) -0.007(5)
C1 0.100(6) 0.113(12) 0.077(6) 0.005(6) 0.012(5) -0.004(6)
C7 0.079(5) 0.059(4) 0.058(4) 0.006(3) 0.006(3) -0.006(4)
C9 0.086(5) 0.065(4) 0.041(3) 0.010(3) -0.008(4) 0.004(5)
C8 0.070(4) 0.062(3) 0.056(3) 0.005(2) 0.022(3) -0.006(3)
S1A 0.088(2) 0.0808(18) 0.0674(16) 0.0149(13) 0.0262(12) 0.0026(15)
C11A 0.059(8) 0.043(6) 0.048(7) 0.000(5) 0.002(6) -0.011(7)
C12A 0.072(8) 0.037(5) 0.045(6) 0.010(5) -0.005(7) -0.002(8)
C5A 0.065(8) 0.048(6) 0.053(7) -0.001(5) 0.005(7) -0.021(7)
C15A 0.083(10) 0.049(6) 0.041(8) 0.005(5) -0.002(7) -0.006(8)
C6A 0.088(10) 0.046(6) 0.048(8) -0.005(6) 0.026(6) -0.018(6)
C4A 0.083(7) 0.044(6) 0.058(7) 0.003(5) 0.020(6) -0.010(6)
C14A 0.080(7) 0.057(6) 0.053(6) 0.002(5) 0.006(5) 0.024(8)
C13A 0.050(5) 0.054(5) 0.044(4) 0.006(4) 0.001(4) 0.013(6)
C3A 0.085(7) 0.048(6) 0.075(8) 0.003(5) 0.019(6) 0.006(7)
C10A 0.067(7) 0.050(5) 0.058(6) 0.006(5) 0.002(5) 0.005(7)
C2A 0.089(9) 0.077(12) 0.077(13) 0.013(10) 0.031(9) 0.007(9)
C1A 0.082(8) 0.093(10) 0.075(11) 0.007(8) 0.029(7) 0.007(7)
C7A 0.087(9) 0.063(7) 0.070(7) 0.004(5) -0.007(7) 0.000(10)
C9A 0.085(10) 0.042(5) 0.051(6) 0.010(5) 0.006(5) -0.010(7)
C8A 0.027(5) 0.085(6) 0.079(6) 0.022(5) -0.003(4) 0.006(5)

loop_
_atom_type_symbol
_atom_type_description
_atom_type_scat_dispersion_real
_atom_type_scat_dispersion_imag
_atom_type_scat_source
C C 0.0181 0.0091 'International Tables Vol C Tables 4.2.6.8 and 6.1.1.4'
H H 0.0000 0.0000 'International Tables Vol C Tables 4.2.6.8 and 6.1.1.4'
S S 0.3331 0.5567 'International Tables Vol C Tables 4.2.6.8 and 6.1.1.4'

loop_
_exptl_crystal_face_index_h
_exptl_crystal_face_index_k
_exptl_crystal_face_index_l
_exptl_crystal_face_perp_dist
12 0 0 0.0020
-12 0 0 0.0014
0 -5 0 0.1182
-5 3 -3 0.0350
6 -3 -3 0.0638
3 -1 -4 0.0612
3 -2 4 0.0582
-5 3 3 0.0719

loop_
_geom_angle_atom_site_label_1
_geom_angle_atom_site_label_2
_geom_angle_atom_site_label_3
_geom_angle
_geom_angle_site_symmetry_1
_geom_angle_site_symmetry_3
_geom_angle_publ_flag
C1 S1 C4 90.8(5) . . ?
C12 C11 C15 120.5(8) . 3_666 ?
C12 C11 C10 116.4(7) . . ?
C10 C11 C15 123.0(7) . 3_666 ?
C11 C12 C13 115.7(7) . . ?
C6 C12 C11 121.5(7) . . ?
C6 C12 C13 122.8(7) . . ?
C6 C5 C4 119.8(8) . . ?
C6 C5 C9 119.3(8) . . ?
C4 C5 C9 120.9(6) . . ?
C15 C15 C11 121.3(9) 3_666 3_666 ?
C15 C15 C14 117.4(9) 3_666 . ?
C14 C15 C11 121.4(7) . 3_666 ?
C12 C6 C7 123.8(7) . . ?
C5 C6 C12 119.1(7) . . ?
C5 C6 C7 117.0(8) . . ?
C5 C4 S1 128.0(6) . . ?
C3 C4 S1 111.2(5) . . ?
C3 C4 C5 120.9(8) . . ?
C15 C14 H14 118.9 . . ?
C13 C14 C15 122.3(6) . . ?
C13 C14 H14 118.9 . . ?
C12 C13 H13 118.6 . . ?
C14 C13 C12 122.9(6) . . ?
C14 C13 H13 118.6 . . ?
C4 C3 C2 111.3(7) . . ?
C8 C3 C4 118.1(7) . . ?
C8 C3 C2 130.6(7) . . ?
C11 C10 H10 118.5 . . ?
C9 C10 C11 122.9(6) . . ?
C9 C10 H10 118.5 . . ?
C3 C2 H2 125.0 . . ?
C1 C2 C3 110.0(10) . . ?
C1 C2 H2 125.0 . . ?
S1 C1 H1 121.7 . . ?
C2 C1 S1 116.5(11) . . ?
C2 C1 H1 121.7 . . ?
C6 C7 H7 118.5 . . ?
C8 C7 C6 123.0(6) . . ?
C8 C7 H7 118.5 . . ?
C5 C9 H9 119.6 . . ?
C10 C9 C5 120.7(7) . . ?
C10 C9 H9 119.6 . . ?
C3 C8 H8 119.4 . . ?
C7 C8 C3 121.3(6) . . ?
C7 C8 H8 119.4 . . ?
C1A S1A C4A 91.7(7) . . ?
C12A C11A C15A 118.2(13) . 3_666 ?
C12A C11A C10A 121.9(14) . . ?
C10A C11A C15A 119.7(12) . 3_666 ?
C11A C12A C6A 120.6(13) . . ?
C13A C12A C11A 121.5(13) . . ?
C13A C12A C6A 117.9(12) . . ?
C6A C5A C4A 115.7(14) . . ?
C9A C5A C6A 123.9(13) . . ?
C9A C5A C4A 120.1(12) . . ?
C15A C15A C14A 119.1(19) 3_666 . ?
C5A C6A C12A 114.5(12) . . ?
C7A C6A C12A 126.1(14) . . ?
C7A C6A C5A 119.2(16) . . ?
C5A C4A S1A 124.3(11) . . ?
C3A C4A S1A 111.6(10) . . ?
C3A C4A C5A 123.8(14) . . ?
C15A C14A H14A 119.9 . . ?
C13A C14A C15A 120.2(13) . . ?
C13A C14A H14A 119.9 . . ?
C12A C13A C14A 121.8(10) . . ?
C12A C13A H13A 119.1 . . ?
C14A C13A H13A 119.1 . . ?
C4A C3A C2A 110.9(14) . . ?
C4A C3A C8A 116.0(14) . . ?
C8A C3A C2A 132.8(15) . . ?
C11A C10A H10A 119.7 . . ?
C11A C10A C9A 120.6(12) . . ?
C9A C10A H10A 119.7 . . ?
C3A C2A H2A 125.9 . . ?
C1A C2A C3A 108.2(18) . . ?
C1A C2A H2A 125.9 . . ?
S1A C1A H1A 121.4 . . ?
C2A C1A S1A 117.2(16) . . ?
C2A C1A H1A 121.4 . . ?
C6A C7A H7A 119.1 . . ?
C8A C7A C6A 121.7(14) . . ?
C8A C7A H7A 119.1 . . ?
C5A C9A H9A 121.0 . . ?
C10A C9A C5A 118.0(11) . . ?
C10A C9A H9A 121.0 . . ?
C3A C8A H8A 118.3 . . ?
C7A C8A C3A 123.5(11) . . ?
C7A C8A H8A 118.3 . . ?

loop_
_geom_bond_atom_site_label_1
_geom_bond_atom_site_label_2
_geom_bond_distance
_geom_bond_site_symmetry_2
_geom_bond_publ_flag
S1 C4 1.725(8) . ?
S1 C1 1.670(16) . ?
C11 C12 1.424(10) . ?
C11 C15 1.439(10) 3_666 ?
C11 C10 1.439(9) . ?
C12 C6 1.421(10) . ?
C12 C13 1.433(9) . ?
C5 C6 1.399(10) . ?
C5 C4 1.418(10) . ?
C5 C9 1.444(9) . ?
C15 C15 1.378(15) 3_666 ?
C15 C14 1.427(9) . ?
C6 C7 1.446(9) . ?
C4 C3 1.417(9) . ?
C14 H14 0.9300 . ?
C14 C13 1.339(8) . ?
C13 H13 0.9300 . ?
C3 C2 1.438(13) . ?
C3 C8 1.403(8) . ?
C10 H10 0.9300 . ?
C10 C9 1.327(8) . ?
C2 H2 0.9300 . ?
C2 C1 1.353(12) . ?
C1 H1 0.9300 . ?
C7 H7 0.9300 . ?
C7 C8 1.323(9) . ?
C9 H9 0.9300 . ?
C8 H8 0.9300 . ?
S1A C4A 1.751(14) . ?
S1A C1A 1.66(2) . ?
C11A C12A 1.394(19) . ?
C11A C15A 1.485(19) 3_666 ?
C11A C10A 1.405(15) . ?
C12A C6A 1.494(19) . ?
C12A C13A 1.374(16) . ?
C5A C6A 1.435(17) . ?
C5A C4A 1.440(17) . ?
C5A C9A 1.43(2) . ?
C15A C15A 1.42(2) 3_666 ?
C15A C14A 1.432(18) . ?
C6A C7A 1.37(2) . ?
C4A C3A 1.36(2) . ?
C14A H14A 0.9300 . ?
C14A C13A 1.386(15) . ?
C13A H13A 0.9300 . ?
C3A C2A 1.54(3) . ?
C3A C8A 1.390(16) . ?
C10A H10A 0.9300 . ?
C10A C9A 1.414(16) . ?
C2A H2A 0.9300 . ?
C2A C1A 1.35(2) . ?
C1A H1A 0.9300 . ?
C7A H7A 0.9300 . ?
C7A C8A 1.340(16) . ?
C9A H9A 0.9300 . ?
C8A H8A 0.9300 . ?

loop_
_geom_torsion_atom_site_label_1
_geom_torsion_atom_site_label_2
_geom_torsion_atom_site_label_3
_geom_torsion_atom_site_label_4
_geom_torsion
_geom_torsion_site_symmetry_1
_geom_torsion_site_symmetry_2
_geom_torsion_site_symmetry_3
_geom_torsion_site_symmetry_4
_geom_torsion_publ_flag
S1 C4 C3 C2 2.4(10) . . . . ?
S1 C4 C3 C8 -179.0(5) . . . . ?
C11 C12 C6 C5 3.1(11) . . . . ?
C11 C12 C6 C7 178.9(7) . . . . ?
C11 C12 C13 C14 -0.8(10) . . . . ?
C11 C15 C14 C13 -179.2(7) 3_666 . . . ?
C11 C10 C9 C5 0.0(11) . . . . ?
C12 C11 C10 C9 -0.3(11) . . . . ?
C12 C6 C7 C8 -177.2(7) . . . . ?
C5 C6 C7 C8 -1.4(11) . . . . ?
C5 C4 C3 C2 -177.0(8) . . . . ?
C5 C4 C3 C8 1.7(10) . . . . ?
C15 C11 C12 C6 179.6(7) 3_666 . . . ?
C15 C11 C12 C13 1.6(11) 3_666 . . . ?
C15 C11 C10 C9 178.8(8) 3_666 . . . ?
C15 C15 C14 C13 1.2(13) 3_666 . . . ?
C15 C14 C13 C12 -0.6(11) . . . . ?
C6 C12 C13 C14 -178.8(7) . . . . ?
C6 C5 C4 S1 -179.9(6) . . . . ?
C6 C5 C4 C3 -0.8(11) . . . . ?
C6 C5 C9 C10 1.8(11) . . . . ?
C6 C7 C8 C3 2.4(10) . . . . ?
C4 S1 C1 C2 -3.2(15) . . . . ?
C4 C5 C6 C12 176.6(7) . . . . ?
C4 C5 C6 C7 0.5(10) . . . . ?
C4 C5 C9 C10 -178.1(7) . . . . ?
C4 C3 C2 C1 -4.5(15) . . . . ?
C4 C3 C8 C7 -2.5(9) . . . . ?
C13 C12 C6 C5 -179.0(7) . . . . ?
C13 C12 C6 C7 -3.3(11) . . . . ?
C3 C2 C1 S1 5.0(19) . . . . ?
C10 C11 C12 C6 -1.3(11) . . . . ?
C10 C11 C12 C13 -179.3(7) . . . . ?
C2 C3 C8 C7 175.8(10) . . . . ?
C1 S1 C4 C5 179.6(10) . . . . ?
C1 S1 C4 C3 0.3(9) . . . . ?
C9 C5 C6 C12 -3.3(10) . . . . ?
C9 C5 C6 C7 -179.4(7) . . . . ?
C9 C5 C4 S1 0.0(11) . . . . ?
C9 C5 C4 C3 179.1(7) . . . . ?
C8 C3 C2 C1 177.0(11) . . . . ?
S1A C4A C3A C2A -3.9(19) . . . . ?
S1A C4A C3A C8A -178.5(9) . . . . ?
C11A C12A C6A C5A -5.7(19) . . . . ?
C11A C12A C6A C7A 178.8(14) . . . . ?
C11A C12A C13A C14A 0(2) . . . . ?
C11A C15A C14A C13A 176.1(12) 3_666 . . . ?
C11A C10A C9A C5A 4.4(18) . . . . ?
C12A C11A C10A C9A -3.2(19) . . . . ?
C12A C6A C7A C8A 177.2(12) . . . . ?
C5A C6A C7A C8A 2(2) . . . . ?
C5A C4A C3A C2A 170.6(17) . . . . ?
C5A C4A C3A C8A -4.0(19) . . . . ?
C15A C11A C12A C6A 179.2(13) 3_666 . . . ?
C15A C11A C12A C13A -4(2) 3_666 . . . ?
C15A C11A C10A C9A -178.4(12) 3_666 . . . ?
C15A C15A C14A C13A -3(2) 3_666 . . . ?
C15A C14A C13A C12A 3.6(19) . . . . ?
C6A C12A C13A C14A 177.0(12) . . . . ?
C6A C5A C4A S1A 178.5(9) . . . . ?
C6A C5A C4A C3A 4.7(19) . . . . ?
C6A C5A C9A C10A -6.8(19) . . . . ?
C6A C7A C8A C3A -1(2) . . . . ?
C4A S1A C1A C2A 4(2) . . . . ?
C4A C5A C6A C12A -179.3(11) . . . . ?
C4A C5A C6A C7A -3.4(18) . . . . ?
C4A C5A C9A C10A -179.9(12) . . . . ?
C4A C3A C2A C1A 6(3) . . . . ?
C4A C3A C8A C7A 2.1(19) . . . . ?
C13A C12A C6A C5A 177.4(12) . . . . ?
C13A C12A C6A C7A 2(2) . . . . ?
C3A C2A C1A S1A -6(3) . . . . ?
C10A C11A C12A C6A 4(2) . . . . ?
C10A C11A C12A C13A -179.3(12) . . . . ?
C2A C3A C8A C7A -171(2) . . . . ?
C1A S1A C4A C5A -174.1(14) . . . . ?
C1A S1A C4A C3A 0.4(14) . . . . ?
C9A C5A C6A C12A 7.3(19) . . . . ?
C9A C5A C6A C7A -176.9(14) . . . . ?
C9A C5A C4A S1A -7.8(17) . . . . ?
C9A C5A C4A C3A 178.4(13) . . . . ?
C8A C3A C2A C1A 179.8(19) . . . . ?

loop_
_exptl_oxdiff_crystal_face_indexfrac_h
_exptl_oxdiff_crystal_face_indexfrac_k
_exptl_oxdiff_crystal_face_indexfrac_l
_exptl_oxdiff_crystal_face_x
_exptl_oxdiff_crystal_face_y
_exptl_oxdiff_crystal_face_z
12.1939 -0.0851 -0.1539 -0.7558 0.0998 0.6472
-12.1939 0.0851 0.1539 0.7558 -0.0998 -0.6472
0.0331 -5.1462 -0.1938 0.6285 -0.0814 0.7735
-5.0003 2.7799 -3.1499 0.0986 0.7468 -0.6577
6.2825 -3.0389 -2.8369 0.0773 0.5975 0.7981
3.4400 -1.4955 -4.0737 0.1170 0.8969 0.4266
3.0382 -2.0037 4.0092 -0.1008 -0.9317 0.4344
-5.0013 2.9924 2.9960 -0.1588 -0.6273 -0.7255
